data_4500353
loop_
_publ_author_name
'Fang, Shao-Ming'
'Sa\~nudo, E. Carolina'
'Hu, Min'
'Zhang, Qiang'
'Ma, Song-Tao'
'Jia, Li-Ran'
'Wang, Cong'
'Tang, Jia-You'
'Du, Miao'
'Liu, Chun-Sen'

_publ_section_title
;
 Hydrothermal Syntheses, Crystal Structures, and Magnetic Properties of a
 Series of Unique Three-Dimensional Lanthanide&#x2212;Organic Coordination
 Frameworks with aN-Protonated 2,6-Dihydroxypyridine-4-Carboxylate Tecton
;
_journal_issue 3
_journal_name_full 'Crystal Growth &amp; Design'
_journal_page_first 811
_journal_paper_doi 10.1021/cg1014626
_journal_volume 11
_journal_year 2011
_chemical_formula_sum 'C18 H17 N3 O16 Tb2'
_chemical_formula_weight 849.19
_chemical_name_systematic
; 
 ? 
;
_space_group_IT_number 61
_symmetry_cell_setting orthorhombic
_symmetry_space_group_name_Hall '-P 2ac 2ab'
_symmetry_space_group_name_H-M 'P b c a'
_atom_sites_solution_hydrogens geom
_atom_sites_solution_primary direct
_atom_sites_solution_secondary difmap
_audit_creation_method SHELXL-97
_cell_angle_alpha 90.00
_cell_angle_beta 90.00
_cell_angle_gamma 90.00
_cell_formula_units_Z 8
_cell_length_a 14.8267(7)
_cell_length_b 15.7817(3)
_cell_length_c 19.0579(7)
_cell_measurement_reflns_used 4432
_cell_measurement_temperature 294(2)
_cell_measurement_theta_max 28.2205
_cell_measurement_theta_min 3.0296
_cell_volume 4459.4(3)
_computing_cell_refinement 'SAINT (Bruker, 2007)'
_computing_data_collection 'SMART (Bruker, 2007)'
_computing_data_reduction SAINT
_computing_molecular_graphics 'SHELXTL (Sheldrick, 2008)'
_computing_publication_material 'SHELXTL and PLATON (Spek, 2009)'
_computing_structure_refinement 'SHELXL97 (Sheldrick, 2008)'
_computing_structure_solution 'SHELXS97 (Sheldrick, 2008)'
_diffrn_ambient_temperature 294(2)
_diffrn_measured_fraction_theta_full 0.998
_diffrn_measured_fraction_theta_max 0.998
_diffrn_measurement_device_type 'Bruker SMART CCD area-detector'
_diffrn_measurement_method '\f and \w scans'
_diffrn_radiation_monochromator graphite
_diffrn_radiation_source 'fine-focus sealed tube'
_diffrn_radiation_type MoK\a
_diffrn_radiation_wavelength 0.71073
_diffrn_reflns_av_R_equivalents 0.0259
_diffrn_reflns_av_sigmaI/netI 0.0355
_diffrn_reflns_limit_h_max 17
_diffrn_reflns_limit_h_min -11
_diffrn_reflns_limit_k_max 10
_diffrn_reflns_limit_k_min -18
_diffrn_reflns_limit_l_max 22
_diffrn_reflns_limit_l_min -20
_diffrn_reflns_number 11185
_diffrn_reflns_theta_full 25.00
_diffrn_reflns_theta_max 25.00
_diffrn_reflns_theta_min 3.04
_diffrn_standards_number 0
_exptl_absorpt_coefficient_mu 6.386
_exptl_absorpt_correction_T_max 0.4907
_exptl_absorpt_correction_T_min 0.3616
_exptl_absorpt_correction_type multi-scan
_exptl_absorpt_process_details '(SADABS; Sheldrick, 1996)'
_exptl_crystal_colour yellow
_exptl_crystal_density_diffrn 2.530
_exptl_crystal_density_meas ?
_exptl_crystal_density_method 'not measured'
_exptl_crystal_description block
_exptl_crystal_F_000 3232
_exptl_crystal_size_max 0.20
_exptl_crystal_size_mid 0.15
_exptl_crystal_size_min 0.13
_refine_diff_density_max 0.567
_refine_diff_density_min -1.103
_refine_diff_density_rms 0.127
_refine_ls_extinction_method none
_refine_ls_goodness_of_fit_ref 0.921
_refine_ls_hydrogen_treatment constr
_refine_ls_matrix_type full
_refine_ls_number_parameters 352
_refine_ls_number_reflns 3925
_refine_ls_number_restraints 0
_refine_ls_restrained_S_all 0.921
_refine_ls_R_factor_all 0.0328
_refine_ls_R_factor_gt 0.0222
_refine_ls_shift/su_max 0.002
_refine_ls_shift/su_mean 0.000
_refine_ls_structure_factor_coef Fsqd
_refine_ls_weighting_details 'calc w=1/[\s^2^(Fo^2^)+(0.0247P)^2^+0.0000P] where P=(Fo^2^+2Fc^2^)/3'
_refine_ls_weighting_scheme calc
_refine_ls_wR_factor_gt 0.0477
_refine_ls_wR_factor_ref 0.0492
_reflns_number_gt 3055
_reflns_number_total 3925
_reflns_threshold_expression I>2\s(I)
_cod_data_source_file cg1014626_si_002.cif
_cod_data_source_block 3
_cod_depositor_comments
;
The following automatic conversions were performed:

'_symmetry_cell_setting' value 'Orthorhombic' changed to
'orthorhombic' according to
/home/saulius/struct/CIF-dictionaries/cif_core.dic dictionary named
'cif_core.dic' version 2.4.1 from 2010-06-29.

Automatic conversion script
Id: cif_fix_values 1715 2011-07-08 13:25:40Z adriana 

The following automatic conversions were performed:

'_exptl_crystal_density_meas' value 'none' was changed to '?' - the
value is perceived as not measured.

Automatic conversion script
Id: cif_fix_values 3008 2015-01-20 13:52:24Z robertas 
;
_cod_original_sg_symbol_H-M Pbca
_cod_database_code 4500353

loop_
_symmetry_equiv_pos_as_xyz
'x, y, z'
'-x+1/2, -y, z+1/2'
'-x, y+1/2, -z+1/2'
'x+1/2, -y+1/2, -z'
'-x, -y, -z'
'x-1/2, y, -z-1/2'
'x, -y-1/2, z-1/2'
'-x-1/2, y-1/2, z'

loop_
_atom_site_label
_atom_site_type_symbol
_atom_site_fract_x
_atom_site_fract_y
_atom_site_fract_z
_atom_site_U_iso_or_equiv
_atom_site_adp_type
_atom_site_occupancy
_atom_site_symmetry_multiplicity
_atom_site_calc_flag
_atom_site_refinement_flags
Tb1 Tb 0.446509(15) 1.027733(13) 0.218150(10) 0.01120(7) Uani 1 1 d .
Tb2 Tb 0.440147(16) 0.754896(13) 0.520167(10) 0.01408(7) Uani 1 1 d .
C1 C 0.8155(3) 0.8902(3) 0.3827(2) 0.0145(11) Uani 1 1 d .
C2 C 0.7138(3) 0.8932(3) 0.3777(2) 0.0107(10) Uani 1 1 d .
C3 C 0.6715(3) 0.9653(3) 0.3536(2) 0.0126(10) Uani 1 1 d .
H3A H 0.7053 1.0130 0.3423 0.015 Uiso 1 1 calc R
C4 C 0.5785(3) 0.9662(3) 0.3464(2) 0.0146(11) Uani 1 1 d .
C5 C 0.5719(3) 0.8229(3) 0.3939(2) 0.0148(11) Uani 1 1 d .
C6 C 0.6657(3) 0.8215(3) 0.3970(2) 0.0127(10) Uani 1 1 d .
H6A H 0.6958 0.7730 0.4119 0.015 Uiso 1 1 calc R
C7 C 0.7049(4) 0.6704(3) 0.2360(2) 0.0227(12) Uani 1 1 d .
C8 C 0.7096(3) 0.7646(3) 0.2205(2) 0.0171(11) Uani 1 1 d .
C9 C 0.7908(3) 0.8074(3) 0.2210(2) 0.0175(10) Uani 1 1 d .
H9A H 0.8438 0.7779 0.2297 0.021 Uiso 1 1 calc R
C10 C 0.7942(3) 0.8943(3) 0.2086(2) 0.0168(11) Uani 1 1 d .
C11 C 0.6293(3) 0.8930(3) 0.1952(2) 0.0159(11) Uani 1 1 d .
C12 C 0.6282(3) 0.8074(3) 0.2075(2) 0.0191(11) Uani 1 1 d .
H12A H 0.5739 0.7778 0.2073 0.023 Uiso 1 1 calc R
C13 C 0.2153(4) 0.3996(3) 0.4736(2) 0.0207(12) Uani 1 1 d .
C14 C 0.2150(3) 0.4947(3) 0.4612(2) 0.0137(10) Uani 1 1 d .
C15 C 0.1342(3) 0.5362(3) 0.4574(2) 0.0157(11) Uani 1 1 d .
H15A H 0.0807 0.5058 0.4607 0.019 Uiso 1 1 calc R
C16 C 0.1315(4) 0.6247(3) 0.4483(2) 0.0183(11) Uani 1 1 d .
C17 C 0.2963(3) 0.6249(3) 0.4443(2) 0.0138(11) Uani 1 1 d .
C18 C 0.2962(3) 0.5377(3) 0.4546(2) 0.0163(10) Uani 1 1 d .
H18A H 0.3505 0.5083 0.4571 0.020 Uiso 1 1 calc R
O1 O 0.5322(2) 1.02734(19) 0.32012(15) 0.0160(7) Uani 1 1 d .
O2 O 0.5196(2) 0.76196(19) 0.41383(15) 0.0171(7) Uani 1 1 d .
O3 O 0.8594(2) 0.9513(2) 0.35838(16) 0.0210(8) Uani 1 1 d .
O4 O 0.8499(2) 0.8266(2) 0.41129(16) 0.0205(8) Uani 1 1 d .
O5 O 0.5598(2) 0.9390(2) 0.18172(16) 0.0245(8) Uani 1 1 d .
O6 O 0.8657(2) 0.9390(2) 0.20879(16) 0.0202(8) Uani 1 1 d .
O7 O 0.7757(3) 0.6335(3) 0.2544(2) 0.0530(12) Uani 1 1 d .
O8 O 0.6300(2) 0.6367(2) 0.23163(17) 0.0276(9) Uani 1 1 d .
O9 O 0.3663(2) 0.6717(2) 0.43889(15) 0.0184(8) Uani 1 1 d .
O10 O 0.0614(2) 0.6705(2) 0.44741(17) 0.0250(8) Uani 1 1 d .
O11 O 0.2873(3) 0.3614(2) 0.4828(2) 0.0458(11) Uani 1 1 d .
O12 O 0.1388(3) 0.3646(2) 0.47407(19) 0.0335(10) Uani 1 1 d .
O13 O 0.5595(3) 1.1326(2) 0.19515(17) 0.0324(9) Uani 1 1 d .
H1W H 0.6102 1.1317 0.2162 0.039 Uiso 1 1 d R
H2W H 0.5634 1.1557 0.1549 0.039 Uiso 1 1 d R
O14 O 0.4080(3) 1.1086(2) 0.11633(17) 0.0369(11) Uani 1 1 d .
H3W H 0.4350 1.1555 0.1093 0.044 Uiso 1 1 d R
H4W H 0.3761 1.0938 0.0813 0.044 Uiso 1 1 d R
O15 O 0.5337(2) 0.6366(2) 0.54636(17) 0.0252(9) Uani 1 1 d .
H5W H 0.5175 0.6104 0.5834 0.030 Uiso 1 1 d R
H6W H 0.5885 0.6525 0.5485 0.030 Uiso 1 1 d R
O16 O 0.4046(3) 0.8251(2) 0.62724(18) 0.0444(12) Uani 1 1 d .
H7W H 0.4259 0.8645 0.6528 0.053 Uiso 1 1 d R
H8W H 0.3536 0.8077 0.6420 0.053 Uiso 1 1 d R
N1 N 0.5323(3) 0.8949(2) 0.36826(17) 0.0140(9) Uani 1 1 d .
H1A H 0.4744 0.8958 0.3655 0.017 Uiso 1 1 calc R
N2 N 0.7129(3) 0.9328(3) 0.19585(18) 0.0186(9) Uani 1 1 d .
H2A H 0.7138 0.9864 0.1875 0.022 Uiso 1 1 calc R
N3 N 0.2132(3) 0.6636(2) 0.44144(18) 0.0158(9) Uani 1 1 d .
H3B H 0.2127 0.7175 0.4347 0.019 Uiso 1 1 calc R

loop_
_atom_site_aniso_label
_atom_site_aniso_U_11
_atom_site_aniso_U_22
_atom_site_aniso_U_33
_atom_site_aniso_U_23
_atom_site_aniso_U_13
_atom_site_aniso_U_12
Tb1 0.00763(12) 0.00870(11) 0.01726(11) -0.00055(8) -0.00113(11) 0.00007(10)
Tb2 0.01069(13) 0.01147(12) 0.02008(12) 0.00097(9) 0.00114(11) -0.00152(12)
C1 0.014(3) 0.020(3) 0.010(2) -0.0010(19) 0.001(2) -0.001(2)
C2 0.009(3) 0.013(2) 0.010(2) 0.0003(17) 0.001(2) -0.001(2)
C3 0.011(3) 0.014(2) 0.013(2) 0.0031(18) 0.000(2) -0.005(2)
C4 0.017(3) 0.017(2) 0.010(2) -0.0019(18) -0.003(2) 0.001(2)
C5 0.015(3) 0.017(2) 0.011(2) 0.0008(18) 0.001(2) 0.000(2)
C6 0.013(3) 0.011(2) 0.015(2) 0.0009(17) -0.004(2) 0.002(2)
C7 0.025(3) 0.015(3) 0.028(3) 0.006(2) 0.005(3) 0.003(3)
C8 0.014(3) 0.019(3) 0.018(2) -0.001(2) 0.003(2) -0.001(2)
C9 0.015(3) 0.012(2) 0.025(2) 0.0003(19) 0.001(2) 0.002(2)
C10 0.015(3) 0.021(3) 0.014(2) -0.0010(19) -0.001(2) 0.000(2)
C11 0.014(3) 0.024(3) 0.009(2) -0.0055(19) 0.003(2) 0.003(2)
C12 0.017(3) 0.019(3) 0.021(2) -0.005(2) -0.001(2) 0.004(2)
C13 0.019(3) 0.018(3) 0.025(3) 0.005(2) 0.004(2) -0.006(3)
C14 0.012(3) 0.015(2) 0.014(2) -0.0018(17) 0.000(2) -0.005(2)
C15 0.008(3) 0.019(3) 0.020(2) -0.003(2) 0.003(2) -0.007(2)
C16 0.019(3) 0.025(3) 0.012(2) -0.005(2) 0.002(2) 0.003(3)
C17 0.017(3) 0.016(2) 0.009(2) -0.0033(18) -0.003(2) 0.000(2)
C18 0.008(3) 0.018(3) 0.023(2) -0.0008(19) 0.000(2) 0.003(2)
O1 0.0132(19) 0.0147(17) 0.0200(16) 0.0013(13) -0.0065(14) 0.0009(15)
O2 0.0129(18) 0.0152(17) 0.0233(17) 0.0020(14) 0.0029(15) -0.0032(16)
O3 0.0122(19) 0.021(2) 0.0298(19) 0.0072(15) 0.0028(16) -0.0058(16)
O4 0.014(2) 0.0175(18) 0.0300(18) 0.0062(14) -0.0051(16) 0.0057(16)
O5 0.0138(19) 0.0279(19) 0.0319(18) -0.0043(15) 0.0000(17) 0.0114(19)
O6 0.0133(19) 0.0200(18) 0.0272(18) -0.0009(14) 0.0003(16) -0.0104(16)
O7 0.026(3) 0.031(2) 0.102(3) 0.036(2) 0.000(3) 0.002(2)
O8 0.022(2) 0.021(2) 0.040(2) 0.0061(16) 0.0022(18) -0.0123(17)
O9 0.0139(19) 0.0171(18) 0.0242(18) -0.0016(14) 0.0049(15) -0.0097(16)
O10 0.012(2) 0.0272(19) 0.0362(19) -0.0024(16) 0.0028(18) 0.0096(19)
O11 0.020(2) 0.023(2) 0.095(3) 0.020(2) 0.003(2) 0.004(2)
O12 0.024(2) 0.016(2) 0.060(3) 0.0053(17) 0.001(2) -0.0109(19)
O13 0.029(2) 0.038(2) 0.0301(19) 0.0143(16) -0.0085(19) -0.015(2)
O14 0.054(3) 0.026(2) 0.031(2) 0.0139(16) -0.0195(19) -0.018(2)
O15 0.014(2) 0.026(2) 0.0352(19) 0.0128(16) 0.0023(17) 0.0036(17)
O16 0.046(3) 0.043(3) 0.045(2) -0.0271(19) 0.022(2) -0.029(2)
N1 0.004(2) 0.015(2) 0.023(2) 0.0018(16) 0.0000(17) 0.0011(17)
N2 0.017(2) 0.015(2) 0.023(2) -0.0005(16) 0.0018(19) 0.003(2)
N3 0.016(2) 0.011(2) 0.021(2) -0.0008(16) -0.0009(19) 0.0007(19)

loop_
_atom_type_symbol
_atom_type_description
_atom_type_scat_dispersion_real
_atom_type_scat_dispersion_imag
_atom_type_scat_source
C C 0.0033 0.0016 'International Tables Vol C Tables 4.2.6.8 and 6.1.1.4'
H H 0.0000 0.0000 'International Tables Vol C Tables 4.2.6.8 and 6.1.1.4'
N N 0.0061 0.0033 'International Tables Vol C Tables 4.2.6.8 and 6.1.1.4'
O O 0.0106 0.0060 'International Tables Vol C Tables 4.2.6.8 and 6.1.1.4'
Tb Tb -0.1723 4.1537 'International Tables Vol C Tables 4.2.6.8 and 6.1.1.4'

loop_
_geom_angle_atom_site_label_1
_geom_angle_atom_site_label_2
_geom_angle_atom_site_label_3
_geom_angle
_geom_angle_site_symmetry_1
_geom_angle_site_symmetry_3
O8 Tb1 O3 112.67(13) 3_655 6_556
O8 Tb1 O5 162.75(13) 3_655 .
O3 Tb1 O5 84.20(12) 6_556 .
O8 Tb1 O6 86.91(13) 3_655 6_556
O3 Tb1 O6 76.82(11) 6_556 6_556
O5 Tb1 O6 101.09(12) . 6_556
O8 Tb1 O1 85.56(12) 3_655 .
O3 Tb1 O1 147.11(11) 6_556 .
O5 Tb1 O1 81.43(11) . .
O6 Tb1 O1 77.15(11) 6_556 .
O8 Tb1 O14 79.57(13) 3_655 .
O3 Tb1 O14 68.29(12) 6_556 .
O5 Tb1 O14 104.75(13) . .
O6 Tb1 O14 133.55(13) 6_556 .
O1 Tb1 O14 144.21(12) . .
O8 Tb1 O13 84.43(13) 3_655 .
O3 Tb1 O13 129.92(11) 6_556 .
O5 Tb1 O13 81.62(13) . .
O6 Tb1 O13 153.11(11) 6_556 .
O1 Tb1 O13 76.84(11) . .
O14 Tb1 O13 69.49(12) . .
O10 Tb2 O12 96.89(13) 4_566 8_665
O10 Tb2 O4 127.84(11) 4_566 4_466
O12 Tb2 O4 110.58(13) 8_665 4_466
O10 Tb2 O9 150.11(12) 4_566 .
O12 Tb2 O9 85.93(12) 8_665 .
O4 Tb2 O9 77.52(11) 4_466 .
O10 Tb2 O2 79.06(11) 4_566 .
O12 Tb2 O2 83.57(12) 8_665 .
O4 Tb2 O2 145.06(11) 4_466 .
O9 Tb2 O2 71.67(11) . .
O10 Tb2 O15 83.50(12) 4_566 .
O12 Tb2 O15 169.03(12) 8_665 .
O4 Tb2 O15 77.17(12) 4_466 .
O9 Tb2 O15 88.34(12) . .
O2 Tb2 O15 85.75(11) . .
O10 Tb2 O16 72.31(13) 4_566 .
O12 Tb2 O16 82.11(14) 8_665 .
O4 Tb2 O16 68.89(12) 4_466 .
O9 Tb2 O16 137.30(13) . .
O2 Tb2 O16 146.02(12) . .
O15 Tb2 O16 108.33(13) . .
O4 C1 O3 124.6(5) . .
O4 C1 C2 117.3(4) . .
O3 C1 C2 118.1(4) . .
C3 C2 C6 121.9(4) . .
C3 C2 C1 120.1(4) . .
C6 C2 C1 118.0(4) . .
C2 C3 C4 119.7(4) . .
C2 C3 H3A 120.2 . .
C4 C3 H3A 120.2 . .
O1 C4 N1 117.7(4) . .
O1 C4 C3 125.3(4) . .
N1 C4 C3 117.0(4) . .
O2 C5 N1 117.7(4) . .
O2 C5 C6 125.2(4) . .
N1 C5 C6 117.2(4) . .
C2 C6 C5 119.3(4) . .
C2 C6 H6A 120.4 . .
C5 C6 H6A 120.4 . .
O8 C7 O7 125.0(5) . .
O8 C7 C8 116.7(5) . .
O7 C7 C8 118.2(5) . .
C9 C8 C12 121.0(4) . .
C9 C8 C7 121.2(5) . .
C12 C8 C7 117.7(5) . .
C8 C9 C10 120.9(5) . .
C8 C9 H9A 119.6 . .
C10 C9 H9A 119.6 . .
O6 C10 N2 119.2(4) . .
O6 C10 C9 125.1(5) . .
N2 C10 C9 115.8(5) . .
O5 C11 C12 125.5(5) . .
O5 C11 N2 117.5(4) . .
C12 C11 N2 117.0(5) . .
C11 C12 C8 119.5(5) . .
C11 C12 H12A 120.2 . .
C8 C12 H12A 120.2 . .
O11 C13 O12 124.0(5) . .
O11 C13 C14 120.4(5) . .
O12 C13 C14 115.6(5) . .
C15 C14 C18 121.4(4) . .
C15 C14 C13 118.9(5) . .
C18 C14 C13 119.7(5) . .
C14 C15 C16 120.5(5) . .
C14 C15 H15A 119.7 . .
C16 C15 H15A 119.7 . .
O10 C16 N3 118.1(4) . .
O10 C16 C15 126.3(5) . .
N3 C16 C15 115.6(5) . .
O9 C17 N3 117.8(4) . .
O9 C17 C18 125.8(5) . .
N3 C17 C18 116.4(4) . .
C14 C18 C17 119.8(5) . .
C14 C18 H18A 120.1 . .
C17 C18 H18A 120.1 . .
C4 O1 Tb1 128.4(3) . .
C5 O2 Tb2 126.2(3) . .
C1 O3 Tb1 159.1(3) . 6_656
C1 O4 Tb2 161.1(3) . 4_566
C11 O5 Tb1 150.5(3) . .
C10 O6 Tb1 140.3(3) . 6_656
C7 O8 Tb1 138.3(3) . 3_645
C17 O9 Tb2 131.3(3) . .
C16 O10 Tb2 163.1(3) . 4_466
C13 O12 Tb2 143.3(3) . 8_655
Tb1 O13 H1W 121.3 . .
Tb1 O13 H2W 120.5 . .
H1W O13 H2W 111.8 . .
Tb1 O14 H3W 118.6 . .
Tb1 O14 H4W 128.5 . .
H3W O14 H4W 112.1 . .
Tb2 O15 H5W 112.9 . .
Tb2 O15 H6W 109.5 . .
H5W O15 H6W 112.0 . .
Tb2 O16 H7W 138.5 . .
Tb2 O16 H8W 109.3 . .
H7W O16 H8W 112.0 . .
C5 N1 C4 124.8(4) . .
C5 N1 H1A 117.6 . .
C4 N1 H1A 117.6 . .
C10 N2 C11 125.8(4) . .
C10 N2 H2A 117.1 . .
C11 N2 H2A 117.1 . .
C16 N3 C17 126.3(4) . .
C16 N3 H3B 116.9 . .
C17 N3 H3B 116.9 . .

loop_
_geom_bond_atom_site_label_1
_geom_bond_atom_site_label_2
_geom_bond_distance
_geom_bond_site_symmetry_2
Tb1 O8 2.271(3) 3_655
Tb1 O3 2.292(3) 6_556
Tb1 O5 2.294(3) .
Tb1 O6 2.309(3) 6_556
Tb1 O1 2.322(3) .
Tb1 O14 2.391(3) .
Tb1 O13 2.396(3) .
Tb2 O10 2.236(3) 4_566
Tb2 O12 2.266(3) 8_665
Tb2 O4 2.270(3) 4_466
Tb2 O9 2.307(3) .
Tb2 O2 2.347(3) .
Tb2 O15 2.379(3) .
Tb2 O16 2.381(3) .
C1 O4 1.250(5) .
C1 O3 1.251(5) .
C1 C2 1.513(6) .
C2 C3 1.376(6) .
C2 C6 1.388(6) .
C3 C4 1.387(6) .
C3 H3A 0.9300 .
C4 O1 1.285(5) .
C4 N1 1.382(6) .
C5 O2 1.293(5) .
C5 N1 1.370(6) .
C5 C6 1.392(6) .
C6 H6A 0.9300 .
C7 O8 1.235(6) .
C7 O7 1.250(6) .
C7 C8 1.518(6) .
C8 C9 1.380(7) .
C8 C12 1.404(7) .
C9 C10 1.393(6) .
C9 H9A 0.9300 .
C10 O6 1.274(6) .
C10 N2 1.371(6) .
C11 O5 1.287(6) .
C11 C12 1.373(7) .
C11 N2 1.390(6) .
C12 H12A 0.9300 .
C13 O11 1.239(6) .
C13 O12 1.262(6) .
C13 C14 1.518(6) .
C14 C15 1.368(7) .
C14 C18 1.388(7) .
C15 C16 1.407(6) .
C15 H15A 0.9300 .
C16 O10 1.266(6) .
C16 N3 1.364(6) .
C17 O9 1.278(5) .
C17 N3 1.377(6) .
C17 C18 1.390(6) .
C18 H18A 0.9300 .
O3 Tb1 2.292(3) 6_656
O4 Tb2 2.270(3) 4_566
O6 Tb1 2.309(3) 6_656
O8 Tb1 2.271(3) 3_645
O10 Tb2 2.236(3) 4_466
O12 Tb2 2.266(3) 8_655
O13 H1W 0.8517 .
O13 H2W 0.8519 .
O14 H3W 0.8522 .
O14 H4W 0.8520 .
O15 H5W 0.8520 .
O15 H6W 0.8516 .
O16 H7W 0.8521 .
O16 H8W 0.8517 .
N1 H1A 0.8600 .
N2 H2A 0.8600 .
N3 H3B 0.8600 .

loop_
_geom_torsion_atom_site_label_1
_geom_torsion_atom_site_label_2
_geom_torsion_atom_site_label_3
_geom_torsion_atom_site_label_4
_geom_torsion
_geom_torsion_site_symmetry_1
_geom_torsion_site_symmetry_4
O4 C1 C2 C3 173.1(4) . .
O3 C1 C2 C3 -6.6(6) . .
O4 C1 C2 C6 -7.7(6) . .
O3 C1 C2 C6 172.6(4) . .
C6 C2 C3 C4 -1.8(6) . .
C1 C2 C3 C4 177.3(4) . .
C2 C3 C4 O1 -175.0(4) . .
C2 C3 C4 N1 3.8(6) . .
C3 C2 C6 C5 -1.8(6) . .
C1 C2 C6 C5 179.1(4) . .
O2 C5 C6 C2 -176.3(4) . .
N1 C5 C6 C2 3.1(6) . .
O8 C7 C8 C9 -177.1(4) . .
O7 C7 C8 C9 5.1(7) . .
O8 C7 C8 C12 4.7(6) . .
O7 C7 C8 C12 -173.1(5) . .
C12 C8 C9 C10 0.0(7) . .
C7 C8 C9 C10 -178.2(4) . .
C8 C9 C10 O6 179.2(4) . .
C8 C9 C10 N2 -0.3(6) . .
O5 C11 C12 C8 179.0(4) . .
N2 C11 C12 C8 0.4(6) . .
C9 C8 C12 C11 0.0(7) . .
C7 C8 C12 C11 178.2(4) . .
O11 C13 C14 C15 -174.4(5) . .
O12 C13 C14 C15 5.3(6) . .
O11 C13 C14 C18 5.1(7) . .
O12 C13 C14 C18 -175.2(4) . .
C18 C14 C15 C16 -1.7(7) . .
C13 C14 C15 C16 177.8(4) . .
C14 C15 C16 O10 -176.4(4) . .
C14 C15 C16 N3 2.2(6) . .
C15 C14 C18 C17 0.4(7) . .
C13 C14 C18 C17 -179.1(4) . .
O9 C17 C18 C14 178.5(4) . .
N3 C17 C18 C14 0.2(6) . .
N1 C4 O1 Tb1 -63.9(5) . .
C3 C4 O1 Tb1 114.8(4) . .
O8 Tb1 O1 C4 156.7(4) 3_655 .
O3 Tb1 O1 C4 30.5(5) 6_556 .
O5 Tb1 O1 C4 -34.6(4) . .
O6 Tb1 O1 C4 68.9(4) 6_556 .
O14 Tb1 O1 C4 -138.0(4) . .
O13 Tb1 O1 C4 -118.0(4) . .
N1 C5 O2 Tb2 -78.6(4) . .
C6 C5 O2 Tb2 100.8(5) . .
O10 Tb2 O2 C5 -30.7(4) 4_566 .
O12 Tb2 O2 C5 67.6(4) 8_665 .
O4 Tb2 O2 C5 -175.2(3) 4_466 .
O9 Tb2 O2 C5 155.4(4) . .
O15 Tb2 O2 C5 -114.9(4) . .
O16 Tb2 O2 C5 2.1(5) . .
O4 C1 O3 Tb1 78.2(10) . 6_656
C2 C1 O3 Tb1 -102.1(9) . 6_656
O3 C1 O4 Tb2 43.5(12) . 4_566
C2 C1 O4 Tb2 -136.1(8) . 4_566
C12 C11 O5 Tb1 95.1(7) . .
N2 C11 O5 Tb1 -86.4(7) . .
O8 Tb1 O5 C11 52.8(9) 3_655 .
O3 Tb1 O5 C11 -139.0(7) 6_556 .
O6 Tb1 O5 C11 -63.7(7) 6_556 .
O1 Tb1 O5 C11 11.3(7) . .
O14 Tb1 O5 C11 155.3(7) . .
O13 Tb1 O5 C11 89.2(7) . .
N2 C10 O6 Tb1 81.6(6) . 6_656
C9 C10 O6 Tb1 -97.9(6) . 6_656
O7 C7 O8 Tb1 28.3(9) . 3_645
C8 C7 O8 Tb1 -149.3(3) . 3_645
N3 C17 O9 Tb2 80.5(5) . .
C18 C17 O9 Tb2 -97.8(5) . .
O10 Tb2 O9 C17 165.5(4) 4_566 .
O12 Tb2 O9 C17 -97.7(4) 8_665 .
O4 Tb2 O9 C17 14.4(4) 4_466 .
O2 Tb2 O9 C17 177.7(4) . .
O15 Tb2 O9 C17 91.6(4) . .
O16 Tb2 O9 C17 -24.0(5) . .
N3 C16 O10 Tb2 -101.9(11) . 4_466
C15 C16 O10 Tb2 76.7(13) . 4_466
O11 C13 O12 Tb2 29.7(9) . 8_655
C14 C13 O12 Tb2 -150.0(4) . 8_655
O2 C5 N1 C4 178.4(4) . .
C6 C5 N1 C4 -1.0(6) . .
O1 C4 N1 C5 176.4(4) . .
C3 C4 N1 C5 -2.4(6) . .
O6 C10 N2 C11 -178.8(4) . .
C9 C10 N2 C11 0.8(6) . .
O5 C11 N2 C10 -179.5(4) . .
C12 C11 N2 C10 -0.9(6) . .
O10 C16 N3 C17 177.0(4) . .
C15 C16 N3 C17 -1.7(6) . .
O9 C17 N3 C16 -177.9(4) . .
C18 C17 N3 C16 0.6(6) . .
